data_2205823
loop_
_publ_author_name
'Zhang, Hui'
'Fang, Liang'
'Yuan, Run-Zhang'

_publ_section_title
;
 Triammonium nonaiododiantimonate(III), (NH~4~)~3~[Sb~2~I~9~]
;
_journal_issue 5
_journal_name_full 'Acta Crystallographica Section E'
_journal_page_first i70
_journal_page_last i72
_journal_paper_doi 10.1107/S1600536805011098
_journal_volume 61
_journal_year 2005
_chemical_formula_iupac '(N H4)3 [Sb2 I9]'
_chemical_formula_structural '(N H4)3 (Sb2 I9)'
_chemical_formula_sum 'H12 I9 N3 Sb2'
_chemical_formula_weight 1439.75
_chemical_name_common 'Ammonium antimony iodide'
_chemical_name_systematic
;
Triammonium nonaiododiantimonate(III)
;
_space_group_IT_number 14
_symmetry_cell_setting monoclinic
_symmetry_space_group_name_Hall '-P 2yn'
_symmetry_space_group_name_H-M 'P 1 21/n 1'
_atom_sites_solution_primary direct
_atom_sites_solution_secondary difmap
_cell_angle_alpha 90.00
_cell_angle_beta 90.530(4)
_cell_angle_gamma 90.00
_cell_formula_units_Z 4
_cell_length_a 14.394(3)
_cell_length_b 8.0685(18)
_cell_length_c 20.505(5)
_cell_measurement_reflns_used 5949
_cell_measurement_temperature 223(2)
_cell_measurement_theta_max 28.38
_cell_measurement_theta_min 1.72
_cell_volume 2381.3(9)
_computing_cell_refinement 'SAINT (Bruker, 1998)'
_computing_data_collection 'SMART (Bruker, 1998)'
_computing_data_reduction SAINT
_computing_molecular_graphics 'ATOMS (Dowty, 2002) and DIAMOND (Brandenburg, 2001)'
_computing_publication_material SHELXL97)
_computing_structure_refinement 'SHELXL97 (Sheldrick, 1997)'
_computing_structure_solution 'SHELXS97 (Sheldrick, 1997)'
_diffrn_ambient_temperature 223(2)
_diffrn_measured_fraction_theta_full 0.997
_diffrn_measured_fraction_theta_max 0.997
_diffrn_measurement_device_type 'Bruker SMART Apex CCD diffractometer'
_diffrn_measurement_method '\w scan'
_diffrn_radiation_monochromator graphite
_diffrn_radiation_source 'fine-focus sealed tube'
_diffrn_radiation_type MoK\a
_diffrn_radiation_wavelength 0.71073
_diffrn_reflns_av_R_equivalents 0.0668
_diffrn_reflns_av_sigmaI/netI 0.0521
_diffrn_reflns_limit_h_max 19
_diffrn_reflns_limit_h_min -19
_diffrn_reflns_limit_k_max 10
_diffrn_reflns_limit_k_min -10
_diffrn_reflns_limit_l_max 27
_diffrn_reflns_limit_l_min -27
_diffrn_reflns_number 31497
_diffrn_reflns_theta_full 28.38
_diffrn_reflns_theta_max 28.38
_diffrn_reflns_theta_min 1.72
_diffrn_standards_decay_% 0
_diffrn_standards_number 0
_exptl_absorpt_coefficient_mu 13.921
_exptl_absorpt_correction_T_max 0.251
_exptl_absorpt_correction_T_min 0.151
_exptl_absorpt_correction_type multi-scan
_exptl_absorpt_process_details '(SADABS; Bruker, 1998)'
_exptl_crystal_colour red
_exptl_crystal_density_diffrn 4.016
_exptl_crystal_density_method 'not measured'
_exptl_crystal_description Prism
_exptl_crystal_F_000 2448
_exptl_crystal_size_max 0.15
_exptl_crystal_size_mid 0.12
_exptl_crystal_size_min 0.10
_refine_diff_density_max 1.089
_refine_diff_density_min -0.980
_refine_ls_extinction_method none
_refine_ls_goodness_of_fit_ref 1.009
_refine_ls_hydrogen_treatment noref
_refine_ls_matrix_type full
_refine_ls_number_parameters 127
_refine_ls_number_reflns 5949
_refine_ls_number_restraints 0
_refine_ls_restrained_S_all 1.009
_refine_ls_R_factor_all 0.0735
_refine_ls_R_factor_gt 0.0406
_refine_ls_shift/su_max 0.000
_refine_ls_shift/su_mean 0.000
_refine_ls_structure_factor_coef Fsqd
_refine_ls_weighting_details 'w = 1/[\s^2^(Fo^2^)+(0.0263P)^2^+6.8306P] where P = (Fo^2^+2Fc^2^)/3'
_refine_ls_weighting_scheme calc
_refine_ls_wR_factor_gt 0.0787
_refine_ls_wR_factor_ref 0.0892
_reflns_number_gt 4013
_reflns_number_total 5949
_reflns_threshold_expression I>2\s(I)
_cod_data_source_file wm6059.cif
_cod_data_source_block I
_cod_original_cell_volume 2381.4(9)
_cod_original_sg_symbol_Hall '-P 2yn '
_cod_original_sg_symbol_H-M 'P 21/n'
_cod_original_formula_sum 'H12 I9 N3 Sb2 '
_cod_database_code 2205823
_cod_database_fobs_code 2205823

loop_
_symmetry_equiv_pos_as_xyz
'x, y, z'
'-x+1/2, y+1/2, -z+1/2'
'-x, -y, -z'
'x-1/2, -y-1/2, z-1/2'

loop_
_atom_site_label
_atom_site_fract_x
_atom_site_fract_y
_atom_site_fract_z
_atom_site_U_iso_or_equiv
_atom_site_adp_type
_atom_site_calc_flag
_atom_site_occupancy
_atom_site_type_symbol
Sb1 0.16664(4) 0.00860(6) 0.34432(3) 0.02174(13) Uani d 1 Sb
Sb2 -0.16322(4) 0.00890(6) 0.15384(3) 0.02196(13) Uani d 1 Sb
I1 0.04655(4) 0.20488(7) 0.42306(3) 0.03198(15) Uani d 1 I
I2 0.12331(4) -0.28781(7) 0.41543(3) 0.03279(15) Uani d 1 I
I3 0.30075(4) -0.17702(7) 0.24474(3) 0.03158(15) Uani d 1 I
I5 0.00464(4) -0.08553(8) 0.24624(4) 0.03950(16) Uani d 1 I
I4 0.32819(4) 0.07776(8) 0.42179(3) 0.03589(17) Uani d 1 I
I6 -0.24153(4) 0.19363(7) 0.28128(3) 0.03102(15) Uani d 1 I
I7 -0.07208(4) 0.30328(7) 0.11033(3) 0.03199(15) Uani d 1 I
I8 -0.08585(4) -0.19324(7) 0.05466(3) 0.03291(15) Uani d 1 I
I9 -0.32917(4) 0.06904(8) 0.07921(3) 0.03696(17) Uani d 1 I
N1 0.5345(5) -0.0243(10) 0.2242(4) 0.039(2) Uani d 1 N
N2 0.1488(6) 0.0288(11) 0.1100(4) 0.049(2) Uani d 1 N
N3 0.1876(6) 0.9815(11) 0.5630(5) 0.053(2) Uani d 1 N

loop_
_atom_site_aniso_label
_atom_site_aniso_U_11
_atom_site_aniso_U_22
_atom_site_aniso_U_33
_atom_site_aniso_U_12
_atom_site_aniso_U_13
_atom_site_aniso_U_23
Sb1 0.0202(3) 0.0235(3) 0.0215(3) 0.0013(2) 0.0011(2) -0.0001(3)
Sb2 0.0213(3) 0.0229(3) 0.0217(3) -0.0011(2) 0.0007(2) -0.0005(3)
I1 0.0306(3) 0.0321(3) 0.0333(4) 0.0051(2) 0.0076(3) -0.0054(3)
I2 0.0361(3) 0.0274(3) 0.0350(4) -0.0012(2) 0.0056(3) 0.0080(3)
I3 0.0295(3) 0.0293(3) 0.0360(4) 0.0019(2) 0.0074(3) -0.0083(3)
I5 0.0291(3) 0.0475(4) 0.0415(4) -0.0066(3) -0.0151(3) 0.0081(3)
I4 0.0266(3) 0.0450(4) 0.0359(4) -0.0034(3) -0.0098(3) 0.0003(3)
I6 0.0345(3) 0.0272(3) 0.0315(4) 0.0048(2) 0.0058(3) -0.0055(2)
I7 0.0347(3) 0.0265(3) 0.0348(4) -0.0072(2) 0.0046(3) 0.0048(2)
I8 0.0380(3) 0.0322(3) 0.0286(3) 0.0032(3) 0.0064(3) -0.0061(3)
I9 0.0283(3) 0.0450(4) 0.0373(4) -0.0011(3) -0.0106(3) 0.0056(3)
N1 0.034(4) 0.039(5) 0.045(5) 0.000(4) 0.003(4) 0.008(4)
N2 0.049(5) 0.056(6) 0.042(6) -0.005(4) -0.003(4) 0.010(5)
N3 0.054(5) 0.054(6) 0.050(6) -0.012(5) -0.006(5) 0.014(5)

loop_
_atom_type_symbol
_atom_type_description
_atom_type_scat_dispersion_real
_atom_type_scat_dispersion_imag
_atom_type_scat_source
H H 0.0000 0.0000 'International Tables Vol C Tables 4.2.6.8 and 6.1.1.4'
N N 0.0061 0.0033 'International Tables Vol C Tables 4.2.6.8 and 6.1.1.4'
Sb Sb -0.5866 1.5461 'International Tables Vol C Tables 4.2.6.8 and 6.1.1.4'
I I -0.4742 1.8119 'International Tables Vol C Tables 4.2.6.8 and 6.1.1.4'

loop_
_geom_angle_atom_site_label_1
_geom_angle_atom_site_label_2
_geom_angle_atom_site_label_3
_geom_angle_site_symmetry_1
_geom_angle_site_symmetry_3
_geom_angle
_geom_angle_publ_flag
I1 Sb1 I4 . . 94.08(3) yes
I1 Sb1 I2 . . 92.26(3) yes
I4 Sb1 I2 . . 93.42(3) yes
I1 Sb1 I5 . . 92.65(3) yes
I4 Sb1 I5 . . 173.12(3) yes
I2 Sb1 I5 . . 87.74(2) yes
I1 Sb1 I3 . 2 88.60(3) yes
I4 Sb1 I3 . 2 92.29(2) yes
I2 Sb1 I3 . 2 174.15(3) yes
I5 Sb1 I3 . 2 86.44(2) yes
I1 Sb1 I3 . . 173.51(3) yes
I4 Sb1 I3 . . 87.33(3) yes
I2 Sb1 I3 . . 93.98(3) yes
I5 Sb1 I3 . . 85.83(3) yes
I3 Sb1 I3 2 . 85.02(2) yes
I8 Sb2 I7 . . 93.98(3) yes
I8 Sb2 I9 . . 92.59(3) yes
I7 Sb2 I9 . . 94.32(3) yes
I8 Sb2 I5 . . 89.32(3) yes
I7 Sb2 I5 . . 92.12(2) yes
I9 Sb2 I5 . . 173.14(3) yes
I8 Sb2 I6 . 2_445 90.78(3) yes
I7 Sb2 I6 . 2_445 173.49(3) yes
I9 Sb2 I6 . 2_445 89.90(2) yes
I5 Sb2 I6 . 2_445 83.48(2) yes
I8 Sb2 I6 . . 171.27(3) yes
I7 Sb2 I6 . . 91.94(2) yes
I9 Sb2 I6 . . 93.36(3) yes
I5 Sb2 I6 . . 84.04(3) yes
I6 Sb2 I6 2_445 . 82.85(2) yes
Sb1 I3 Sb1 2_545 . 146.98(2) yes
Sb2 I5 Sb1 . . 151.96(3) yes
Sb2 I6 Sb2 2_455 . 149.68(2) yes

loop_
_geom_bond_atom_site_label_1
_geom_bond_atom_site_label_2
_geom_bond_site_symmetry_2
_geom_bond_distance
_geom_bond_publ_flag
Sb1 I1 . 2.8556(8) yes
Sb1 I4 . 2.8591(9) yes
Sb1 I2 . 2.8725(9) yes
Sb1 I5 . 3.1579(10) yes
Sb1 I3 2 3.1633(9) yes
Sb1 I3 . 3.1956(9) yes
Sb2 I8 . 2.8422(9) yes
Sb2 I7 . 2.8602(9) yes
Sb2 I9 . 2.8664(9) yes
Sb2 I5 . 3.1501(10) yes
Sb2 I6 2_445 3.1865(9) yes
Sb2 I6 . 3.2211(9) yes
